data_2006628
loop_
_publ_author_name
'Mackay, Maureen F.'
'Banwell, Martin G.'
'Phyland, James R.'

_publ_section_title
;
 A Benzannulated [5.3.1] Propellanone Related to the <i>ABC</i> Ring
 System of Taxol^TM^
;
_journal_issue 10
_journal_name_full 'Acta Crystallographica Section C'
_journal_page_first 1497
_journal_page_last 1499
_journal_paper_doi 10.1107/S0108270197007531
_journal_volume 53
_journal_year 1997
_chemical_formula_moiety 'C16 H16 Br2 O2'
_chemical_formula_structural 'C16 H16 Br2 O2'
_chemical_formula_sum 'C16 H16 Br2 O2'
_chemical_formula_weight 400.2
_chemical_melting_point 464.0(10)
_chemical_name_systematic
;(3a\a,10a\a)11,11 Dibromo-6-methoxy-2,3,9,10-tetrahydro-1H,4H-3a,10a-
methano[f]azulene'
;
_space_group_IT_number 2
_symmetry_cell_setting triclinic
_symmetry_space_group_name_Hall '-P 1'
_symmetry_space_group_name_H-M 'P -1'
_audit_creation_method 'SHELXL-93 (Sheldrick,1993)'
_cell_angle_alpha 104.990(10)
_cell_angle_beta 103.740(10)
_cell_angle_gamma 92.720(10)
_cell_formula_units_Z 2
_cell_length_a 9.4110(10)
_cell_length_b 10.427(2)
_cell_length_c 7.930(2)
_cell_measurement_reflns_used 25
_cell_measurement_temperature 292(2)
_cell_measurement_theta_max 32
_cell_measurement_theta_min 18
_cell_volume 725.2(2)
_computing_cell_refinement 'Rigaku-AFC software'
_computing_data_collection 'Rigaku-AFC software'
_computing_data_reduction 'Rigaku-AFC software'
_computing_molecular_graphics 'ORTEPII (Johnson, 1976)'
_computing_publication_material SHELXL93
_computing_structure_refinement 'SHELXL93 (Sheldrick,1993)'
_computing_structure_solution 'SHELXS86 (Sheldrick,1985)'
_diffrn_ambient_temperature 292(2)
_diffrn_measurement_device 'Rigaku-AFC diffractometer'
_diffrn_measurement_method \w/2\q
_diffrn_radiation_monochromator graphite
_diffrn_radiation_source 'fine-focus sealed tube'
_diffrn_radiation_type CuK\a
_diffrn_radiation_wavelength 1.5418
_diffrn_reflns_av_R_equivalents 0.034
_diffrn_reflns_av_sigmaI/netI 0.0145
_diffrn_reflns_limit_h_max 11
_diffrn_reflns_limit_h_min -11
_diffrn_reflns_limit_k_max 12
_diffrn_reflns_limit_k_min -12
_diffrn_reflns_limit_l_max 9
_diffrn_reflns_limit_l_min 0
_diffrn_reflns_number 2422
_diffrn_reflns_theta_max 65.0
_diffrn_reflns_theta_min 4.4
_diffrn_standards_decay_% <2.5
_diffrn_standards_interval_count 100
_diffrn_standards_number 3
_exptl_absorpt_coefficient_mu 7.08
_exptl_absorpt_correction_T_max 0.465
_exptl_absorpt_correction_T_min 0.202
_exptl_absorpt_correction_type 'Gaussian (SHELX76; Sheldrick, 1976)'
_exptl_crystal_colour 'pale yellow'
_exptl_crystal_density_diffrn 1.832
_exptl_crystal_description prismatic
_exptl_crystal_F_000 396
_exptl_crystal_size_max 0.256
_exptl_crystal_size_mid 0.256
_exptl_crystal_size_min 0.130
_refine_diff_density_max 0.970
_refine_diff_density_min -0.672
_refine_ls_extinction_coef 0.0050(8)
_refine_ls_extinction_method 'SHELXL93 (Sheldrick, 1993)'
_refine_ls_goodness_of_fit_all 1.081
_refine_ls_goodness_of_fit_obs 1.086
_refine_ls_hydrogen_treatment refU
_refine_ls_matrix_type full
_refine_ls_number_parameters 185
_refine_ls_number_reflns 2252
_refine_ls_number_restraints 0
_refine_ls_restrained_S_all 1.081
_refine_ls_restrained_S_obs 1.086
_refine_ls_R_factor_all 0.0458
_refine_ls_R_factor_obs .044
_refine_ls_shift/esd_max 0.030
_refine_ls_shift/esd_mean 0.004
_refine_ls_structure_factor_coef Fsqd
_refine_ls_weighting_details 'w = 1/[\s^2^(Fo^2^)+(0.1065P)^2^+0.3562P] where P=(Fo^2^+2Fc^2^)/3'
_refine_ls_weighting_scheme calc
_refine_ls_wR_factor_all 0.137
_refine_ls_wR_factor_obs .1327
_reflns_number_observed 2089
_reflns_number_total 2252
_reflns_observed_criterion >2sigma(I)
_cod_data_source_file ta1166.cif
_cod_data_source_block Compound_2
_cod_depositor_comments
;
The following automatic conversions were performed:

'_chemical_melting_point' value '463-465' was changed to '464.0(10)'
- the average value was taken and precision was estimated.

Automatic conversion script
Id: cif_fix_values 1646 2011-03-28 12:23:43Z adriana 

The following automatic conversions were performed:

'_chemical_melting_point' value '463-465' was changed to '464.0(10)'
- the average value was taken and precision was estimated.

Automatic conversion script
Id: cif_fix_values 1715 2011-07-08 13:25:40Z adriana 

The following automatic conversions were performed:

'_refine_ls_weighting_scheme' value 'calc w =
1/[\s^2^(Fo^2^)+(0.1065P)^2^+0.3562P] where P=(Fo^2^+2Fc^2^)/3' was
changed to 'calc'. New tag '_refine_ls_weighting_details' was
created. The value of the new tag was set to 'w =
1/[\s^2^(Fo^2^)+(0.1065P)^2^+0.3562P] where P=(Fo^2^+2Fc^2^)/3'.

Automatic conversion script
Id: cif_fix_values 3143 2015-03-26 13:38:13Z robertas 
;
_cod_database_code 2006628

loop_
_symmetry_equiv_pos_as_xyz
'x, y, z'
'-x, -y, -z'

loop_
_atom_site_aniso_label
_atom_site_aniso_U_11
_atom_site_aniso_U_22
_atom_site_aniso_U_33
_atom_site_aniso_U_12
_atom_site_aniso_U_13
_atom_site_aniso_U_23
C1 .044(2) .040(2) .051(2) .006(2) .008(2) .008(2)
C2 .047(3) .063(3) .042(2) .008(2) .012(2) .011(2)
C3 .039(2) .050(2) .053(2) .009(2) .014(2) .024(2)
C3a .030(2) .034(2) .045(2) .005(2) .008(2) .017(2)
C4 .031(2) .036(2) .047(2) .005(2) .008(2) .010(2)
C4a .038(2) .038(2) .039(2) .007(2) .012(2) .009(2)
C5 .040(2) .040(2) .042(2) .010(2) .010(2) .006(2)
C6 .046(2) .045(2) .042(2) .016(2) .007(2) .011(2)
O6 .058(2) .048(2) .067(2) .017(2) -.001(2) .017(2)
C6' .065(3) .050(3) .059(3) .016(2) .013(3) .018(2)
C7 .037(2) .062(3) .048(2) .014(2) .000(2) .009(2)
C8 .033(2) .053(3) .043(2) .001(2) .004(2) .006(2)
C8a .036(2) .042(2) .039(2) .005(2) .010(2) .009(2)
C9 .034(2) .044(2) .055(2) -.001(2) .016(2) .013(2)
O9 .043(2) .053(2) .099(3) -.003(2) .010(2) .024(2)
C10 .043(2) .041(2) .051(2) .001(2) .014(2) .022(2)
C10a .031(2) .037(2) .047(2) .006(2) .010(2) .015(2)
C11 .032(2) .037(2) .047(2) .005(2) .003(2) .017(2)
Br11 .0350(3) .0531(4) .0723(4) .0144(2) .0095(2) .0236(3)
Br11' .0561(4) .0684(4) .0450(3) .0057(3) .0004(2) .0216(3)

loop_
_atom_site_label
_atom_site_fract_x
_atom_site_fract_y
_atom_site_fract_z
_atom_site_U_iso_or_equiv
_atom_site_thermal_displace_type
_atom_site_calc_flag
_atom_site_refinement_flags
_atom_site_occupancy
_atom_site_disorder_group
_atom_site_type_symbol
C1 -.2176(5) .5601(4) .1716(6) .0466(10) Uani d . 1 . C
H1a -.3203 .5285 .1110 .056 Uiso calc R 1 . H
H1b -.1655 .4836 .1841 .056 Uiso calc R 1 . H
C2 -.1495(5) .6372(5) .0620(6) .0511(11) Uani d . 1 . C
H2a -.0583 .6034 .0441 .061 Uiso calc R 1 . H
H2b -.2169 .6261 -.0556 .061 Uiso calc R 1 . H
C3 -.1196(5) .7854(5) .1689(6) .0452(10) Uani d . 1 . C
H3a -.0193 .8202 .1803 .054 Uiso calc R 1 . H
H3b -.1863 .8370 .1076 .054 Uiso calc R 1 . H
C3a -.1436(4) .7947(4) .3538(5) .0354(8) Uani d . 1 . C
C4 -.2125(5) .9147(4) .4418(6) .0390(9) Uani d . 1 . C
H4a -.2082 .9146 .5652 .047 Uiso calc R 1 . H
H4b -.1554 .9959 .4459 .047 Uiso calc R 1 . H
C4a -.3703(5) .9149(4) .3426(5) .0379(9) Uani d . 1 . C
C5 -.4045(5) 1.0323(4) .2952(6) .0418(9) Uani d . 1 . C
H5 -.3298 1.1019 .3224 .050 Uiso calc R 1 . H
C6 -.5469(5) 1.0481(4) .2084(6) .0450(10) Uani d . 1 . C
O6 -.5877(4) 1.1598(3) .1625(5) .0600(9) Uani d . 1 . O
C6' -.4767(6) 1.2734(5) .2068(7) .0578(12) Uani d . 1 . C
H6a -.5211 1.3449 .1665 .073(18) Uiso calc R 1 . H
H6b -.4002 1.2476 .1479 .09(2) Uiso calc R 1 . H
H6c -.4354 1.3028 .3352 .074(18) Uiso calc R 1 . H
C7 -.6573(5) .9407(5) .1601(6) .0519(11) Uani d . 1 . C
H7 -.7523 .9483 .0982 .062 Uiso calc R 1 . H
C8 -.6261(5) .8243(5) .2037(6) .0455(10) Uani d . 1 . C
H8 -.7010 .7543 .1715 .055 Uiso calc R 1 . H
C8a -.4829(5) .8078(4) .2964(6) .0395(9) Uani d . 1 . C
C9 -.4693(5) .6767(4) .3397(6) .0439(10) Uani d . 1 . C
O9 -.5761(4) .5922(4) .2913(6) .0662(10) Uani d . 1 . O
C10 -.3262(5) .6471(4) .4475(6) .0431(10) Uani d . 1 . C
H10a -.3387 .5579 .4616 .052 Uiso calc R 1 . H
H10b -.2994 .7101 .5669 .052 Uiso calc R 1 . H
C10a -.2038(4) .6567(4) .3556(6) .0375(9) Uani d . 1 . C
C11 -.0507(4) .7181(4) .4669(6) .0387(9) Uani d . 1 . C
Br11 .12068(5) .64500(5) .40376(7) .0527(3) Uani d . 1 . Br
Br11' -.00646(6) .77798(6) .72709(7) .0577(3) Uani d . 1 . Br

loop_
_atom_type_symbol
_atom_type_description
_atom_type_scat_dispersion_real
_atom_type_scat_dispersion_imag
_atom_type_scat_source
Br Br -0.6763 1.2805 'International Tables Vol C Tables 4.2.6.8 and 6.1.1.4'
O O 0.0492 0.0322 'International Tables Vol C Tables 4.2.6.8 and 6.1.1.4'
C C 0.0181 0.0091 'International Tables Vol C Tables 4.2.6.8 and 6.1.1.4'
H H 0.0000 0.0000 'International Tables Vol C Tables 4.2.6.8 and 6.1.1.4'

loop_
_geom_angle_atom_site_label_1
_geom_angle_atom_site_label_2
_geom_angle_atom_site_label_3
_geom_angle
_geom_angle_publ_flag
C2 C1 C10a 106.9(4) yes
C1 C2 C3 107.9(4) yes
C2 C3 C3a 107.1(4) yes
C3 C3a C4 117.9(4) yes
C3 C3a C10a 108.7(3) yes
C3 C3a C11 117.4(3) yes
C4 C3a C10a 117.8(3) yes
C4 C3a C11 120.7(4) yes
C10a C3a C11 59.7(3) yes
C3a C4 C4a 112.7(3) yes
C4 C4a C5 115.8(4) yes
C4 C4a C8a 125.2(4) yes
C5 C4a C8a 119.0(4) yes
C4a C5 C6 122.0(4) yes
C5 C6 O6 124.9(4) yes
C5 C6 C7 118.7(4) yes
O6 C6 C7 116.4(4) yes
C6 O6 C6' 118.6(4) yes
C6 C7 C8 120.3(4) yes
C7 C8 C8a 121.8(4) yes
C4a C8a C8 118.2(4) yes
C4a C8a C9 126.9(4) yes
C8 C8a C9 114.9(4) yes
C8a C9 O9 120.2(4) yes
C8a C9 C10 121.3(4) yes
O9 C9 C10 118.5(4) yes
C9 C10 C10a 111.3(3) yes
C1 C10a C3a 108.4(3) yes
C1 C10a C10 118.4(4) yes
C1 C10a C11 117.3(4) yes
C3a C10a C10 118.4(3) yes
C3a C10a C11 59.5(3) yes
C10 C10a C11 120.0(4) yes
C3a C11 C10a 60.8(3) yes
C3a C11 Br11 120.9(3) yes
C3a C11 Br11' 120.4(3) yes
C10a C11 Br11 120.6(3) yes
C10a C11 Br11' 120.7(3) yes
Br11 C11 Br11' 107.5(2) yes

loop_
_geom_bond_atom_site_label_1
_geom_bond_atom_site_label_2
_geom_bond_site_symmetry_2
_geom_bond_distance
_geom_bond_publ_flag
C1 C10a . 1.516(6) yes
C1 C2 . 1.547(7) yes
C2 C3 . 1.534(7) yes
C3 C3a . 1.515(6) yes
C3a C11 . 1.507(5) yes
C3a C4 . 1.520(6) yes
C3a C10a . 1.526(5) yes
C4 C4a . 1.508(6) yes
C4a C5 . 1.401(6) yes
C4a C8a . 1.412(6) yes
C5 C6 . 1.392(6) yes
C6 O6 . 1.354(5) yes
C6 C7 . 1.399(7) yes
O6 C6' . 1.453(6) yes
C7 C8 . 1.373(7) yes
C8 C8a . 1.415(6) yes
C8a C9 . 1.496(6) yes
C9 O9 . 1.222(6) yes
C9 C10 . 1.506(6) yes
C10 C10a . 1.514(6) yes
C10a C11 . 1.510(6) yes
C11 Br11' . 1.929(4) yes
C11 Br11 . 1.933(4) yes

loop_
_geom_torsion_atom_site_label_1
_geom_torsion_atom_site_label_2
_geom_torsion_atom_site_label_3
_geom_torsion_atom_site_label_4
_geom_torsion
_geom_torsion_publ_flag
C1 C2 C3 C3a 9.6(5) yes
C2 C3 C3a C10a -6.0(5) yes
C3 C3a C10a C1 0.1(4) yes
C3a C10a C1 C2 5.9(5) yes
C10a C1 C2 C3 -9.6(5) yes
C3a C4 C4a C8a 53.0(5) yes
C4 C4a C8a C9 1.6(6) yes
C4a C8a C9 C10 1.7(6) yes
C8a C9 C10 C10a -59.0(5) yes
C9 C10 C10a C3a 71.3(5) yes
C10 C10a C3a C4 -1.1(6) yes
C10a C3a C4 C4a -66.6(5) yes
C3 C3a C11 Br11 13.6(5) yes
C10 C10a C11 Br11' 2.7(5) yes
C4 C4a C5 C6 -177.9(4) yes
C4a C5 C6 O6 178.5(4) yes
C5 C6 O6 C6' -0.5(7) yes
C10 C9 C8a C8 -176.4(4) yes
C10a C10 C9 O9 122.7(5) yes
